data_4022429
loop_
_publ_author_name
'Benoit Guay'
'Pierre Deslongchamps'

_publ_section_title
;
 Cascade Polycyclization: Exploration of a Convergent Route
 to Access Various Tricyclic and Tetracyclic Products
 Related to Sterols
;
_journal_name_full 'Journal of Organic Chemistry'
_journal_page_first 6140
_journal_page_last 6148
_journal_paper_doi 10.1021/jo034280n
_journal_volume 68
_journal_year 2003
_chemical_formula_sum 'C21 H28 O5'
_chemical_formula_weight 360.43
_chemical_name_systematic
;
 ?
;
_space_group_IT_number 2
_symmetry_cell_setting triclinic
_symmetry_space_group_name_Hall '-P 1'
_symmetry_space_group_name_H-M 'P -1'
_atom_sites_solution_hydrogens geom
_atom_sites_solution_primary direct
_atom_sites_solution_secondary difmap
_audit_creation_method SHELXL-97
_cell_angle_alpha 93.628(10)
_cell_angle_beta 99.770(11)
_cell_angle_gamma 102.961(9)
_cell_formula_units_Z 8
_cell_length_a 8.4121(13)
_cell_length_b 18.727(2)
_cell_length_c 24.832(4)
_cell_measurement_temperature 293(2)
_cell_volume 3735.9(9)
_computing_structure_refinement 'SHELXL-97 (Sheldrick, 1997)'
_diffrn_ambient_temperature 293(2)
_diffrn_measured_fraction_theta_full 0.795
_diffrn_measured_fraction_theta_max 0.795
_diffrn_radiation_monochromator graphite
_diffrn_radiation_source 'fine-focus sealed tube'
_diffrn_radiation_wavelength 1.54060
_diffrn_reflns_av_R_equivalents 0.0475
_diffrn_reflns_av_sigmaI/netI 0.1086
_diffrn_reflns_limit_h_max 9
_diffrn_reflns_limit_h_min -9
_diffrn_reflns_limit_k_max 21
_diffrn_reflns_limit_k_min 0
_diffrn_reflns_limit_l_max 24
_diffrn_reflns_limit_l_min -29
_diffrn_reflns_number 10408
_diffrn_reflns_theta_full 64.98
_diffrn_reflns_theta_max 64.98
_diffrn_reflns_theta_min 1.81
_exptl_absorpt_coefficient_mu 0.734
_exptl_crystal_density_diffrn 1.282
_exptl_crystal_density_method 'not measured'
_exptl_crystal_F_000 1552
_refine_diff_density_max 0.356
_refine_diff_density_min -0.334
_refine_diff_density_rms 0.083
_refine_ls_extinction_method none
_refine_ls_goodness_of_fit_ref 1.052
_refine_ls_hydrogen_treatment mixed
_refine_ls_matrix_type full
_refine_ls_number_parameters 937
_refine_ls_number_reflns 10101
_refine_ls_number_restraints 0
_refine_ls_restrained_S_all 1.052
_refine_ls_R_factor_all 0.1810
_refine_ls_R_factor_gt 0.0874
_refine_ls_shift/su_max 0.000
_refine_ls_shift/su_mean 0.000
_refine_ls_structure_factor_coef Fsqd
_refine_ls_weighting_details 'calc w=1/[\s^2^(Fo^2^)+(0.1000P)^2^+0.0000P] where P=(Fo^2^+2Fc^2^)/3'
_refine_ls_weighting_scheme calc
_refine_ls_wR_factor_gt 0.1949
_refine_ls_wR_factor_ref 0.2434
_reflns_number_gt 4716
_reflns_number_total 10101
_reflns_threshold_expression >2sigma(I)
_cod_data_source_file jo034280nsi20030611_112520_2.cif
_cod_data_source_block ben1063
_cod_database_code 4022429

loop_
_symmetry_equiv_pos_as_xyz
'x, y, z'
'-x, -y, -z'

loop_
_atom_site_label
_atom_site_type_symbol
_atom_site_fract_x
_atom_site_fract_y
_atom_site_fract_z
_atom_site_U_iso_or_equiv
_atom_site_adp_type
_atom_site_occupancy
_atom_site_symmetry_multiplicity
_atom_site_calc_flag
C1 C 0.0506(8) 0.4428(4) -0.1940(3) 0.0487(18) Uani 1 1 d
C2 C -0.0037(9) 0.5129(4) -0.2061(3) 0.065(2) Uani 1 1 d
H2A H -0.1132 0.4996 -0.2293 0.078 Uiso 1 1 calc
H2B H 0.0719 0.5409 -0.2269 0.078 Uiso 1 1 calc
C3 C -0.0101(9) 0.5631(4) -0.1552(3) 0.067(2) Uani 1 1 d
H3A H 0.1018 0.5859 -0.1358 0.080 Uiso 1 1 calc
H3B H -0.0638 0.6019 -0.1666 0.080 Uiso 1 1 calc
C4 C -0.1044(9) 0.5187(4) -0.1180(3) 0.064(2) Uani 1 1 d
H4A H -0.2167 0.4968 -0.1375 0.077 Uiso 1 1 calc
H4B H -0.1113 0.5510 -0.0868 0.077 Uiso 1 1 calc
C5 C -0.0240(8) 0.4576(4) -0.0971(3) 0.0490(18) Uani 1 1 d
H5 H -0.0997 0.4284 -0.0764 0.059 Uiso 1 1 calc
C6 C 0.1413(9) 0.4899(4) -0.0564(3) 0.0542(19) Uani 1 1 d
H6A H 0.2055 0.5304 -0.0720 0.065 Uiso 1 1 calc
H6B H 0.1160 0.5103 -0.0228 0.065 Uiso 1 1 calc
C7 C 0.2472(8) 0.4370(3) -0.0417(3) 0.0426(16) Uani 1 1 d
C8 C 0.2800(7) 0.3914(3) -0.0896(2) 0.0390(16) Uani 1 1 d
C9 C 0.1056(7) 0.3521(3) -0.1242(2) 0.0383(15) Uani 1 1 d
H9 H 0.1241 0.3248 -0.1566 0.046 Uiso 1 1 calc
C10 C -0.0073(7) 0.4045(3) -0.1451(3) 0.0418(16) Uani 1 1 d
C11 C 0.0192(8) 0.2953(4) -0.0901(3) 0.0492(18) Uani 1 1 d
H11A H 0.0169 0.3194 -0.0546 0.059 Uiso 1 1 calc
H11B H -0.0947 0.2747 -0.1087 0.059 Uiso 1 1 calc
C12 C 0.1086(8) 0.2337(4) -0.0819(3) 0.057(2) Uani 1 1 d
H12A H 0.0992 0.2064 -0.1173 0.069 Uiso 1 1 calc
H12B H 0.0535 0.2001 -0.0590 0.069 Uiso 1 1 calc
C13 C 0.2927(8) 0.2601(4) -0.0556(3) 0.0541(19) Uani 1 1 d
C14 C 0.3812(7) 0.3333(4) -0.0757(3) 0.0435(17) Uani 1 1 d
H14 H 0.4208 0.3200 -0.1090 0.052 Uiso 1 1 calc
C15 C 0.5358(7) 0.3612(3) -0.0294(3) 0.0480(18) Uani 1 1 d
H15A H 0.6294 0.3442 -0.0388 0.058 Uiso 1 1 calc
H15B H 0.5658 0.4147 -0.0244 0.058 Uiso 1 1 calc
C16 C 0.4921(9) 0.3314(4) 0.0218(3) 0.057(2) Uani 1 1 d
C17 C 0.3247(9) 0.2767(4) 0.0075(3) 0.061(2) Uani 1 1 d
H17A H 0.2389 0.2978 0.0188 0.074 Uiso 1 1 calc
H17B H 0.3276 0.2322 0.0252 0.074 Uiso 1 1 calc
C18 C 0.3865(8) 0.4476(4) -0.1200(3) 0.0546(19) Uani 1 1 d
H18A H 0.4105 0.4223 -0.1514 0.082 Uiso 1 1 calc
H18B H 0.4886 0.4717 -0.0957 0.082 Uiso 1 1 calc
H18C H 0.3266 0.4835 -0.1318 0.082 Uiso 1 1 calc
C19 C 0.3790(9) 0.1999(4) -0.0698(4) 0.080(3) Uani 1 1 d
H19A H 0.4950 0.2152 -0.0536 0.120 Uiso 1 1 calc
H19B H 0.3664 0.1913 -0.1090 0.120 Uiso 1 1 calc
H19C H 0.3300 0.1553 -0.0556 0.120 Uiso 1 1 calc
C20 C -0.1812(8) 0.3566(4) -0.1703(3) 0.0455(17) Uani 1 1 d
C21 C -0.3323(10) 0.2653(5) -0.2431(4) 0.100(3) Uani 1 1 d
H21A H -0.3120 0.2345 -0.2724 0.150 Uiso 1 1 calc
H21B H -0.4018 0.2962 -0.2582 0.150 Uiso 1 1 calc
H21C H -0.3867 0.2350 -0.2187 0.150 Uiso 1 1 calc
O1 O 0.1277(6) 0.4170(3) -0.2229(2) 0.0724(15) Uani 1 1 d
O2 O 0.3049(6) 0.4334(3) 0.00660(19) 0.0623(14) Uani 1 1 d
O3 O 0.5767(6) 0.3463(3) 0.0676(2) 0.0790(17) Uani 1 1 d
O4 O -0.3056(6) 0.3577(3) -0.1543(2) 0.0734(16) Uani 1 1 d
O5 O -0.1729(5) 0.3117(3) -0.2126(2) 0.0686(15) Uani 1 1 d
C1A C 0.1475(8) -0.0368(4) 0.1897(3) 0.0498(18) Uani 1 1 d
C2A C 0.2439(9) -0.0928(4) 0.1833(4) 0.067(2) Uani 1 1 d
H2A1 H 0.3339 -0.0850 0.2148 0.080 Uiso 1 1 calc
H2A2 H 0.1723 -0.1411 0.1837 0.080 Uiso 1 1 calc
C3A C 0.3150(9) -0.0926(4) 0.1329(4) 0.075(2) Uani 1 1 d
H3A1 H 0.2260 -0.1090 0.1012 0.090 Uiso 1 1 calc
H3A2 H 0.3862 -0.1269 0.1341 0.090 Uiso 1 1 calc
C4A C 0.4152(9) -0.0158(5) 0.1269(4) 0.077(2) Uani 1 1 d
H4A1 H 0.4581 -0.0170 0.0931 0.093 Uiso 1 1 calc
H4A2 H 0.5091 -0.0011 0.1573 0.093 Uiso 1 1 calc
C5A C 0.3094(8) 0.0408(4) 0.1263(3) 0.056(2) Uani 1 1 d
H5A H 0.3864 0.0893 0.1296 0.067 Uiso 1 1 calc
C6A C 0.1936(9) 0.0322(4) 0.0702(3) 0.058(2) Uani 1 1 d
H6A1 H 0.2608 0.0468 0.0428 0.070 Uiso 1 1 calc
H6A2 H 0.1389 -0.0196 0.0607 0.070 Uiso 1 1 calc
C7A C 0.0624(8) 0.0758(4) 0.0668(3) 0.0463(17) Uani 1 1 d
C8A C -0.0385(8) 0.0688(3) 0.1116(3) 0.0425(16) Uani 1 1 d
C9A C 0.0881(7) 0.0885(3) 0.1677(2) 0.0426(16) Uani 1 1 d
H9A H 0.0244 0.0793 0.1972 0.051 Uiso 1 1 calc
C10A C 0.2188(7) 0.0415(3) 0.1744(2) 0.0424(16) Uani 1 1 d
C11A C 0.1672(8) 0.1715(4) 0.1733(3) 0.0534(19) Uani 1 1 d
H11C H 0.2576 0.1842 0.2048 0.064 Uiso 1 1 calc
H11D H 0.2126 0.1839 0.1408 0.064 Uiso 1 1 calc
C12A C 0.0417(9) 0.2153(4) 0.1802(3) 0.057(2) Uani 1 1 d
H12C H 0.0965 0.2673 0.1846 0.068 Uiso 1 1 calc
H12D H 0.0005 0.2040 0.2136 0.068 Uiso 1 1 calc
C13A C -0.1063(8) 0.2008(4) 0.1322(3) 0.0507(18) Uani 1 1 d
C14A C -0.1679(7) 0.1164(3) 0.1107(3) 0.0419(16) Uani 1 1 d
H14A H -0.2470 0.0943 0.1332 0.050 Uiso 1 1 calc
C15A C -0.2709(9) 0.1194(4) 0.0528(3) 0.063(2) Uani 1 1 d
H15C H -0.2682 0.0781 0.0277 0.076 Uiso 1 1 calc
H15D H -0.3856 0.1178 0.0551 0.076 Uiso 1 1 calc
C16A C -0.1921(9) 0.1903(4) 0.0336(3) 0.060(2) Uani 1 1 d
C17A C -0.0695(9) 0.2383(4) 0.0816(3) 0.059(2) Uani 1 1 d
H17C H -0.0861 0.2879 0.0842 0.071 Uiso 1 1 calc
H17D H 0.0440 0.2406 0.0773 0.071 Uiso 1 1 calc
C18A C -0.1425(8) -0.0117(4) 0.1038(3) 0.061(2) Uani 1 1 d
H18D H -0.2100 -0.0189 0.1314 0.091 Uiso 1 1 calc
H18E H -0.0695 -0.0446 0.1070 0.091 Uiso 1 1 calc
H18F H -0.2126 -0.0216 0.0680 0.091 Uiso 1 1 calc
C19A C -0.2468(10) 0.2276(4) 0.1522(3) 0.077(2) Uani 1 1 d
H19D H -0.3413 0.2187 0.1227 0.115 Uiso 1 1 calc
H19E H -0.2107 0.2794 0.1639 0.115 Uiso 1 1 calc
H19F H -0.2769 0.2014 0.1824 0.115 Uiso 1 1 calc
C20A C 0.3542(10) 0.0790(4) 0.2275(3) 0.0543(19) Uani 1 1 d
C21A C 0.3971(10) 0.1183(4) 0.3217(3) 0.077(2) Uani 1 1 d
H21D H 0.3370 0.1162 0.3514 0.116 Uiso 1 1 calc
H21E H 0.4398 0.1688 0.3164 0.116 Uiso 1 1 calc
H21F H 0.4876 0.0949 0.3304 0.116 Uiso 1 1 calc
O1A O 0.0231(6) -0.0496(3) 0.2089(2) 0.0637(14) Uani 1 1 d
O2A O 0.0433(6) 0.1130(3) 0.0289(2) 0.0665(14) Uani 1 1 d
O3A O -0.2233(7) 0.2091(3) -0.0117(2) 0.0830(17) Uani 1 1 d
O4A O 0.4952(7) 0.1037(3) 0.2259(2) 0.0803(17) Uani 1 1 d
O5A O 0.2841(6) 0.0794(3) 0.2707(2) 0.0659(14) Uani 1 1 d
C1B C -0.3018(9) -0.0559(4) 0.3066(3) 0.0512(18) Uani 1 1 d
C2B C -0.1901(9) 0.0116(4) 0.2935(3) 0.062(2) Uani 1 1 d
H2B1 H -0.2571 0.0391 0.2715 0.075 Uiso 1 1 calc
H2B2 H -0.1160 -0.0030 0.2713 0.075 Uiso 1 1 calc
C3B C -0.0849(9) 0.0629(4) 0.3441(3) 0.065(2) Uani 1 1 d
H3B1 H -0.0045 0.1017 0.3325 0.078 Uiso 1 1 calc
H3B2 H -0.1560 0.0856 0.3629 0.078 Uiso 1 1 calc
C4B C 0.0047(8) 0.0189(4) 0.3828(3) 0.059(2) Uani 1 1 d
H4B1 H 0.0784 -0.0022 0.3640 0.071 Uiso 1 1 calc
H4B2 H 0.0721 0.0516 0.4142 0.071 Uiso 1 1 calc
C5B C -0.1155(8) -0.0429(4) 0.4028(3) 0.0470(17) Uani 1 1 d
H5B H -0.0479 -0.0719 0.4235 0.056 Uiso 1 1 calc
C6B C -0.2068(8) -0.0105(4) 0.4433(3) 0.0523(19) Uani 1 1 d
H6B1 H -0.1271 0.0101 0.4767 0.063 Uiso 1 1 calc
H6B2 H -0.2465 0.0298 0.4275 0.063 Uiso 1 1 calc
C7B C -0.3502(8) -0.0626(3) 0.4586(3) 0.0436(17) Uani 1 1 d
C8B C -0.4776(7) -0.1089(3) 0.4110(2) 0.0376(15) Uani 1 1 d
C9B C -0.3759(7) -0.1477(3) 0.3760(2) 0.0384(15) Uani 1 1 d
H9B H -0.4541 -0.1747 0.3435 0.046 Uiso 1 1 calc
C10B C -0.2338(7) -0.0960(3) 0.3554(2) 0.0389(16) Uani 1 1 d
C11B C -0.3142(8) -0.2051(4) 0.4098(3) 0.0492(18) Uani 1 1 d
H11E H -0.2408 -0.2263 0.3909 0.059 Uiso 1 1 calc
H11F H -0.2512 -0.1813 0.4452 0.059 Uiso 1 1 calc
C12B C -0.4567(9) -0.2657(4) 0.4182(3) 0.058(2) Uani 1 1 d
H12E H -0.4125 -0.2991 0.4414 0.070 Uiso 1 1 calc
H12F H -0.5097 -0.2933 0.3829 0.070 Uiso 1 1 calc
C13B C -0.5878(8) -0.2395(4) 0.4440(3) 0.0510(18) Uani 1 1 d
C14B C -0.6229(7) -0.1663(3) 0.4253(2) 0.0421(16) Uani 1 1 d
H14B H -0.7080 -0.1796 0.3917 0.051 Uiso 1 1 calc
C15B C -0.7070(8) -0.1390(4) 0.4699(3) 0.0521(18) Uani 1 1 d
H15E H -0.6817 -0.0856 0.4747 0.063 Uiso 1 1 calc
H15F H -0.8266 -0.1577 0.4605 0.063 Uiso 1 1 calc
C16B C -0.6363(9) -0.1685(4) 0.5212(3) 0.060(2) Uani 1 1 d
C17B C -0.5403(9) -0.2226(4) 0.5074(3) 0.059(2) Uani 1 1 d
H17E H -0.5707 -0.2670 0.5252 0.071 Uiso 1 1 calc
H17F H -0.4219 -0.2017 0.5189 0.071 Uiso 1 1 calc
C18B C -0.5578(8) -0.0520(4) 0.3799(3) 0.0513(18) Uani 1 1 d
H18G H -0.6399 -0.0773 0.3489 0.077 Uiso 1 1 calc
H18H H -0.4734 -0.0169 0.3676 0.077 Uiso 1 1 calc
H18I H -0.6095 -0.0269 0.4043 0.077 Uiso 1 1 calc
C19B C -0.7493(10) -0.2997(4) 0.4308(4) 0.081(3) Uani 1 1 d
H19G H -0.8332 -0.2836 0.4468 0.121 Uiso 1 1 calc
H19H H -0.7307 -0.3439 0.4457 0.121 Uiso 1 1 calc
H19I H -0.7853 -0.3095 0.3917 0.121 Uiso 1 1 calc
C20B C -0.1331(9) -0.1430(4) 0.3301(3) 0.0504(19) Uani 1 1 d
C21B C -0.1448(12) -0.2343(5) 0.2579(4) 0.098(3) Uani 1 1 d
H21G H -0.2240 -0.2658 0.2288 0.147 Uiso 1 1 calc
H21H H -0.0957 -0.2639 0.2829 0.147 Uiso 1 1 calc
H21I H -0.0597 -0.2034 0.2428 0.147 Uiso 1 1 calc
O1B O -0.4334(6) -0.0833(3) 0.27702(19) 0.0747(16) Uani 1 1 d
O2B O -0.3639(6) -0.0668(3) 0.5060(2) 0.0619(13) Uani 1 1 d
O3B O -0.6633(7) -0.1540(3) 0.5666(2) 0.0788(16) Uani 1 1 d
O4B O 0.0081(6) -0.1416(3) 0.3453(2) 0.0739(16) Uani 1 1 d
O5B O -0.2281(6) -0.1886(3) 0.2871(2) 0.0660(14) Uani 1 1 d
C1C C 0.4944(9) 0.5362(4) 0.3098(3) 0.0502(18) Uani 1 1 d
C2C C 0.6525(9) 0.5934(4) 0.3159(4) 0.067(2) Uani 1 1 d
H2C1 H 0.6280 0.6416 0.3154 0.080 Uiso 1 1 calc
H2C2 H 0.7047 0.5858 0.2848 0.080 Uiso 1 1 calc
C3C C 0.7760(9) 0.5923(4) 0.3695(4) 0.075(2) Uani 1 1 d
H3C1 H 0.8810 0.6269 0.3699 0.090 Uiso 1 1 calc
H3C2 H 0.7318 0.6065 0.4011 0.090 Uiso 1 1 calc
C4C C 0.8024(8) 0.5147(5) 0.3724(3) 0.070(2) Uani 1 1 d
H4C1 H 0.8438 0.5007 0.3402 0.084 Uiso 1 1 calc
H4C2 H 0.8859 0.5145 0.4045 0.084 Uiso 1 1 calc
C5C C 0.6442(8) 0.4588(4) 0.3755(3) 0.0529(19) Uani 1 1 d
H5C H 0.6699 0.4103 0.3727 0.064 Uiso 1 1 calc
C6C C 0.5899(8) 0.4675(4) 0.4299(3) 0.059(2) Uani 1 1 d
H6C1 H 0.6705 0.4544 0.4580 0.071 Uiso 1 1 calc
H6C2 H 0.5940 0.5192 0.4385 0.071 Uiso 1 1 calc
C7C C 0.4210(9) 0.4238(4) 0.4341(3) 0.0490(18) Uani 1 1 d
C8C C 0.2797(8) 0.4312(3) 0.3876(2) 0.0425(16) Uani 1 1 d
C9C C 0.3308(8) 0.4113(3) 0.3331(2) 0.0421(16) Uani 1 1 d
H9C H 0.2464 0.4203 0.3036 0.051 Uiso 1 1 calc
C10C C 0.5033(8) 0.4581(4) 0.3245(3) 0.0463(17) Uani 1 1 d
C11C C 0.3236(9) 0.3284(4) 0.3261(3) 0.058(2) Uani 1 1 d
H11G H 0.3650 0.3165 0.2933 0.069 Uiso 1 1 calc
H11H H 0.3930 0.3154 0.3575 0.069 Uiso 1 1 calc
C12C C 0.1474(9) 0.2857(4) 0.3213(3) 0.057(2) Uani 1 1 d
H12G H 0.1458 0.2337 0.3175 0.069 Uiso 1 1 calc
H12H H 0.0834 0.2960 0.2876 0.069 Uiso 1 1 calc
C13C C 0.0600(8) 0.2995(3) 0.3674(3) 0.0508(18) Uani 1 1 d
C14C C 0.1050(8) 0.3834(3) 0.3894(3) 0.0456(17) Uani 1 1 d
H14C H 0.0249 0.4056 0.3671 0.055 Uiso 1 1 calc
C15C C 0.0580(8) 0.3805(4) 0.4466(3) 0.061(2) Uani 1 1 d
H15G H 0.1274 0.4218 0.4717 0.073 Uiso 1 1 calc
H15H H -0.0572 0.3824 0.4444 0.073 Uiso 1 1 calc
C16C C 0.0846(9) 0.3091(4) 0.4664(3) 0.064(2) Uani 1 1 d
C17C C 0.1102(9) 0.2615(4) 0.4188(3) 0.0575(19) Uani 1 1 d
H17G H 0.0409 0.2120 0.4162 0.069 Uiso 1 1 calc
H17H H 0.2254 0.2588 0.4230 0.069 Uiso 1 1 calc
C18C C 0.2640(8) 0.5120(4) 0.3960(3) 0.0543(19) Uani 1 1 d
H18J H 0.1761 0.5195 0.3685 0.082 Uiso 1 1 calc
H18K H 0.3667 0.5450 0.3931 0.082 Uiso 1 1 calc
H18L H 0.2395 0.5215 0.4318 0.082 Uiso 1 1 calc
C19C C -0.1278(9) 0.2724(4) 0.3476(3) 0.071(2) Uani 1 1 d
H19J H -0.1837 0.2818 0.3770 0.106 Uiso 1 1 calc
H19K H -0.1550 0.2204 0.3363 0.106 Uiso 1 1 calc
H19L H -0.1626 0.2979 0.3171 0.106 Uiso 1 1 calc
C20C C 0.5494(10) 0.4215(4) 0.2742(3) 0.056(2) Uani 1 1 d
C21C C 0.4574(10) 0.3818(5) 0.1787(3) 0.080(3) Uani 1 1 d
H21J H 0.3696 0.3837 0.1490 0.119 Uiso 1 1 calc
H21K H 0.4549 0.3314 0.1843 0.119 Uiso 1 1 calc
H21L H 0.5624 0.4049 0.1698 0.119 Uiso 1 1 calc
O1C O 0.3624(6) 0.5498(3) 0.2910(2) 0.0683(15) Uani 1 1 d
O2C O 0.4015(6) 0.3869(3) 0.4711(2) 0.0659(14) Uani 1 1 d
O3C O 0.0786(7) 0.2907(3) 0.5118(2) 0.0833(17) Uani 1 1 d
O4C O 0.6669(7) 0.3969(3) 0.2738(2) 0.0779(17) Uani 1 1 d
O5C O 0.4350(6) 0.4210(3) 0.2292(2) 0.0663(14) Uani 1 1 d

loop_
_atom_site_aniso_label
_atom_site_aniso_U_11
_atom_site_aniso_U_22
_atom_site_aniso_U_33
_atom_site_aniso_U_23
_atom_site_aniso_U_13
_atom_site_aniso_U_12
C1 0.035(4) 0.058(5) 0.046(4) 0.002(4) 0.002(3) 0.001(4)
C2 0.057(5) 0.061(5) 0.075(6) 0.019(4) 0.005(4) 0.013(4)
C3 0.065(5) 0.038(4) 0.088(6) -0.001(4) -0.003(4) 0.011(4)
C4 0.051(5) 0.059(5) 0.085(6) -0.003(4) 0.015(4) 0.019(4)
C5 0.045(4) 0.050(4) 0.051(4) -0.003(4) 0.017(3) 0.006(3)
C6 0.063(5) 0.047(4) 0.047(4) -0.015(4) 0.007(4) 0.010(4)
C7 0.043(4) 0.034(4) 0.044(4) -0.013(3) 0.007(3) 0.001(3)
C8 0.034(4) 0.036(4) 0.040(4) -0.008(3) 0.001(3) 0.001(3)
C9 0.037(4) 0.035(4) 0.037(4) -0.005(3) 0.002(3) 0.003(3)
C10 0.038(4) 0.029(4) 0.053(4) -0.007(3) 0.007(3) 0.001(3)
C11 0.037(4) 0.044(4) 0.056(5) -0.005(4) -0.002(3) 0.000(3)
C12 0.040(4) 0.039(4) 0.079(5) 0.007(4) -0.010(4) -0.004(3)
C13 0.040(4) 0.039(4) 0.071(5) 0.001(4) -0.003(4) -0.004(3)
C14 0.035(4) 0.045(4) 0.042(4) -0.006(3) 0.000(3) -0.001(3)
C15 0.035(4) 0.041(4) 0.058(5) -0.005(4) -0.005(3) 0.000(3)
C16 0.058(5) 0.044(4) 0.063(5) 0.011(4) 0.002(4) 0.003(4)
C17 0.057(5) 0.056(5) 0.060(5) 0.019(4) -0.001(4) -0.006(4)
C18 0.044(4) 0.053(5) 0.058(5) -0.004(4) 0.009(3) -0.004(3)
C19 0.067(5) 0.043(5) 0.118(7) -0.008(5) -0.020(5) 0.021(4)
C20 0.039(4) 0.037(4) 0.053(5) -0.001(4) -0.001(4) 0.000(3)
C21 0.079(6) 0.065(6) 0.120(8) -0.028(5) -0.050(6) 0.004(5)
O1 0.084(4) 0.095(4) 0.053(3) 0.015(3) 0.026(3) 0.039(3)
O2 0.079(4) 0.061(3) 0.039(3) -0.010(3) 0.001(3) 0.013(3)
O3 0.084(4) 0.079(4) 0.050(3) -0.002(3) -0.025(3) -0.001(3)
O4 0.033(3) 0.078(4) 0.098(4) -0.012(3) 0.008(3) -0.001(3)
O5 0.054(3) 0.061(3) 0.068(4) -0.033(3) -0.029(3) 0.008(3)
C1A 0.035(4) 0.056(5) 0.053(5) -0.003(4) 0.003(3) 0.006(4)
C2A 0.049(5) 0.056(5) 0.091(6) 0.001(4) -0.006(4) 0.018(4)
C3A 0.053(5) 0.053(5) 0.113(8) -0.010(5) 0.007(5) 0.014(4)
C4A 0.050(5) 0.093(7) 0.090(7) 0.001(5) 0.016(4) 0.021(5)
C5A 0.039(4) 0.062(5) 0.057(5) -0.010(4) 0.005(4) -0.001(4)
C6A 0.057(5) 0.073(5) 0.047(5) -0.007(4) 0.013(4) 0.020(4)
C7A 0.042(4) 0.048(4) 0.033(4) -0.016(4) -0.004(3) -0.010(3)
C8A 0.047(4) 0.033(4) 0.040(4) -0.004(3) 0.000(3) 0.000(3)
C9A 0.043(4) 0.039(4) 0.040(4) -0.001(3) 0.001(3) 0.005(3)
C10A 0.039(4) 0.042(4) 0.038(4) -0.002(3) -0.003(3) 0.002(3)
C11A 0.057(5) 0.046(4) 0.041(4) -0.002(3) -0.014(3) -0.001(4)
C12A 0.075(5) 0.037(4) 0.049(5) -0.003(3) -0.001(4) 0.005(4)
C13A 0.062(5) 0.039(4) 0.052(5) 0.005(3) 0.014(4) 0.012(4)
C14A 0.042(4) 0.040(4) 0.040(4) -0.004(3) 0.004(3) 0.007(3)
C15A 0.051(5) 0.062(5) 0.067(5) -0.004(4) -0.008(4) 0.011(4)
C16A 0.065(5) 0.073(6) 0.045(5) 0.009(4) 0.009(4) 0.020(4)
C17A 0.071(5) 0.042(4) 0.058(5) 0.002(4) 0.003(4) 0.010(4)
C18A 0.054(5) 0.049(5) 0.064(5) -0.016(4) -0.008(4) -0.001(4)
C19A 0.094(6) 0.055(5) 0.081(6) -0.003(4) 0.018(5) 0.021(5)
C20A 0.048(5) 0.045(5) 0.066(6) 0.011(4) 0.006(4) 0.004(4)
C21A 0.088(6) 0.077(6) 0.048(5) -0.008(4) -0.028(4) 0.016(5)
O1A 0.066(4) 0.054(3) 0.072(4) 0.015(3) 0.016(3) 0.011(3)
O2A 0.078(4) 0.068(4) 0.048(3) 0.009(3) 0.006(3) 0.009(3)
O3A 0.085(4) 0.110(5) 0.056(4) 0.027(3) -0.001(3) 0.032(3)
O4A 0.057(4) 0.085(4) 0.077(4) -0.003(3) -0.008(3) -0.009(3)
O5A 0.061(3) 0.068(4) 0.054(3) -0.005(3) -0.012(3) 0.005(3)
C1B 0.052(5) 0.060(5) 0.041(4) 0.001(4) 0.004(4) 0.020(4)
C2B 0.067(5) 0.057(5) 0.061(5) 0.012(4) 0.011(4) 0.013(4)
C3B 0.075(6) 0.037(4) 0.077(6) 0.002(4) 0.014(4) 0.000(4)
C4B 0.047(4) 0.052(5) 0.067(5) -0.009(4) 0.002(4) -0.003(4)
C5B 0.040(4) 0.044(4) 0.048(4) -0.014(3) -0.006(3) 0.007(3)
C6B 0.045(4) 0.045(4) 0.052(5) -0.021(4) -0.014(3) 0.005(4)
C7B 0.052(4) 0.040(4) 0.037(4) -0.001(3) -0.001(3) 0.017(3)
C8B 0.039(4) 0.036(4) 0.032(4) -0.011(3) -0.012(3) 0.013(3)
C9B 0.039(4) 0.038(4) 0.033(4) -0.004(3) 0.000(3) 0.004(3)
C10B 0.036(4) 0.037(4) 0.039(4) -0.009(3) -0.001(3) 0.008(3)
C11B 0.055(4) 0.046(4) 0.054(4) 0.008(4) 0.016(4) 0.024(4)
C12B 0.069(5) 0.041(4) 0.070(5) -0.004(4) 0.018(4) 0.022(4)
C13B 0.055(4) 0.037(4) 0.067(5) 0.009(4) 0.021(4) 0.016(4)
C14B 0.043(4) 0.045(4) 0.036(4) -0.005(3) 0.000(3) 0.013(3)
C15B 0.062(5) 0.047(4) 0.052(5) 0.002(4) 0.011(4) 0.022(4)
C16B 0.075(5) 0.055(5) 0.050(5) 0.007(4) 0.020(4) 0.013(4)
C17B 0.069(5) 0.061(5) 0.057(5) 0.015(4) 0.012(4) 0.033(4)
C18B 0.049(4) 0.058(5) 0.048(4) 0.004(4) 0.000(3) 0.023(4)
C19B 0.067(5) 0.049(5) 0.127(8) -0.009(5) 0.043(5) 0.002(4)
C20B 0.036(4) 0.045(4) 0.067(5) 0.001(4) 0.009(4) 0.003(4)
C21B 0.119(8) 0.074(7) 0.109(8) -0.026(6) 0.060(6) 0.020(6)
O1B 0.059(3) 0.098(4) 0.053(3) 0.012(3) -0.019(3) 0.012(3)
O2B 0.069(3) 0.060(3) 0.046(3) -0.010(3) -0.001(3) 0.007(3)
O3B 0.102(4) 0.080(4) 0.063(4) 0.005(3) 0.024(3) 0.034(3)
O4B 0.053(3) 0.069(4) 0.100(4) -0.017(3) 0.008(3) 0.027(3)
O5B 0.066(3) 0.066(3) 0.058(3) -0.023(3) 0.010(3) 0.009(3)
C1C 0.056(5) 0.040(4) 0.051(5) -0.009(3) 0.009(4) 0.007(4)
C2C 0.057(5) 0.045(5) 0.100(7) 0.001(4) 0.029(5) 0.008(4)
C3C 0.046(5) 0.066(6) 0.104(7) 0.000(5) 0.013(5) -0.004(4)
C4C 0.036(4) 0.081(6) 0.089(6) -0.011(5) 0.008(4) 0.011(4)
C5C 0.051(5) 0.053(5) 0.056(5) -0.001(4) 0.006(4) 0.020(4)
C6C 0.043(4) 0.070(5) 0.054(5) -0.009(4) -0.009(4) 0.011(4)
C7C 0.061(5) 0.048(4) 0.036(4) -0.009(4) 0.001(4) 0.019(4)
C8C 0.046(4) 0.042(4) 0.034(4) -0.010(3) -0.002(3) 0.012(3)
C9C 0.049(4) 0.034(4) 0.037(4) 0.000(3) -0.003(3) 0.006(3)
C10C 0.051(4) 0.045(4) 0.044(4) -0.002(3) 0.004(3) 0.018(3)
C11C 0.077(5) 0.045(5) 0.050(5) -0.001(4) 0.011(4) 0.015(4)
C12C 0.071(5) 0.033(4) 0.061(5) -0.001(4) 0.002(4) 0.005(4)
C13C 0.057(5) 0.034(4) 0.057(5) 0.004(3) 0.003(4) 0.007(3)
C14C 0.051(4) 0.037(4) 0.044(4) -0.002(3) 0.000(3) 0.010(3)
C15C 0.050(5) 0.062(5) 0.067(5) -0.007(4) 0.013(4) 0.010(4)
C16C 0.060(5) 0.066(6) 0.065(6) 0.011(5) 0.012(4) 0.010(4)
C17C 0.065(5) 0.053(5) 0.051(5) 0.012(4) 0.003(4) 0.011(4)
C18C 0.057(5) 0.044(4) 0.056(5) -0.010(4) -0.002(4) 0.013(4)
C19C 0.066(5) 0.057(5) 0.074(6) 0.008(4) -0.007(4) 0.000(4)
C20C 0.071(6) 0.043(5) 0.055(5) -0.004(4) 0.012(4) 0.018(4)
C21C 0.100(7) 0.078(6) 0.055(5) -0.015(5) 0.019(5) 0.012(5)
O1C 0.063(4) 0.050(3) 0.086(4) 0.010(3) 0.001(3) 0.010(3)
O2C 0.070(3) 0.078(4) 0.047(3) 0.009(3) 0.001(3) 0.019(3)
O3C 0.088(4) 0.105(5) 0.056(4) 0.027(3) 0.010(3) 0.019(3)
O4C 0.086(4) 0.086(4) 0.070(4) -0.015(3) 0.015(3) 0.043(4)
O5C 0.081(4) 0.069(4) 0.048(3) -0.005(3) 0.012(3) 0.018(3)

loop_
_atom_type_symbol
_atom_type_description
_atom_type_scat_dispersion_real
_atom_type_scat_dispersion_imag
_atom_type_scat_source
C C 0.0181 0.0091 'International Tables Vol C Tables 4.2.6.8 and 6.1.1.4'
H H 0.0000 0.0000 'International Tables Vol C Tables 4.2.6.8 and 6.1.1.4'
O O 0.0492 0.0322 'International Tables Vol C Tables 4.2.6.8 and 6.1.1.4'

loop_
_geom_angle_atom_site_label_1
_geom_angle_atom_site_label_2
_geom_angle_atom_site_label_3
_geom_angle
O1 C1 C2 120.8(7)
O1 C1 C10 122.1(6)
C2 C1 C10 117.0(6)
C1 C2 C3 115.3(6)
C1 C2 H2A 108.4
C3 C2 H2A 108.4
C1 C2 H2B 108.4
C3 C2 H2B 108.4
H2A C2 H2B 107.5
C4 C3 C2 109.7(6)
C4 C3 H3A 109.7
C2 C3 H3A 109.7
C4 C3 H3B 109.7
C2 C3 H3B 109.7
H3A C3 H3B 108.2
C3 C4 C5 112.5(6)
C3 C4 H4A 109.1
C5 C4 H4A 109.1
C3 C4 H4B 109.1
C5 C4 H4B 109.1
H4A C4 H4B 107.8
C4 C5 C6 111.1(6)
C4 C5 C10 111.6(6)
C6 C5 C10 113.6(5)
C4 C5 H5 106.7
C6 C5 H5 106.7
C10 C5 H5 106.7
C7 C6 C5 115.7(5)
C7 C6 H6A 108.4
C5 C6 H6A 108.4
C7 C6 H6B 108.4
C5 C6 H6B 108.4
H6A C6 H6B 107.4
O2 C7 C6 120.2(6)
O2 C7 C8 123.7(6)
C6 C7 C8 116.1(6)
C7 C8 C18 105.0(5)
C7 C8 C14 117.3(5)
C18 C8 C14 105.5(5)
C7 C8 C9 106.0(5)
C18 C8 C9 114.0(5)
C14 C8 C9 109.2(5)
C11 C9 C8 108.0(5)
C11 C9 C10 111.4(5)
C8 C9 C10 115.3(5)
C11 C9 H9 107.3
C8 C9 H9 107.3
C10 C9 H9 107.3
C20 C10 C1 103.6(5)
C20 C10 C5 108.2(5)
C1 C10 C5 114.5(5)
C20 C10 C9 108.0(5)
C1 C10 C9 111.0(5)
C5 C10 C9 111.0(5)
C12 C11 C9 111.1(5)
C12 C11 H11A 109.4
C9 C11 H11A 109.4
C12 C11 H11B 109.4
C9 C11 H11B 109.4
H11A C11 H11B 108.0
C11 C12 C13 114.2(5)
C11 C12 H12A 108.7
C13 C12 H12A 108.7
C11 C12 H12B 108.7
C13 C12 H12B 108.7
H12A C12 H12B 107.6
C19 C13 C12 107.9(6)
C19 C13 C17 108.6(6)
C12 C13 C17 113.9(6)
C19 C13 C14 108.6(6)
C12 C13 C14 113.4(5)
C17 C13 C14 104.2(5)
C15 C14 C8 114.1(5)
C15 C14 C13 102.0(5)
C8 C14 C13 118.3(5)
C15 C14 H14 107.3
C8 C14 H14 107.3
C13 C14 H14 107.3
C16 C15 C14 107.3(5)
C16 C15 H15A 110.2
C14 C15 H15A 110.2
C16 C15 H15B 110.2
C14 C15 H15B 110.2
H15A C15 H15B 108.5
O3 C16 C15 126.5(6)
O3 C16 C17 124.6(7)
C15 C16 C17 108.8(6)
C16 C17 C13 104.8(6)
C16 C17 H17A 110.8
C13 C17 H17A 110.8
C16 C17 H17B 110.8
C13 C17 H17B 110.8
H17A C17 H17B 108.9
C8 C18 H18A 109.5
C8 C18 H18B 109.5
H18A C18 H18B 109.5
C8 C18 H18C 109.5
H18A C18 H18C 109.5
H18B C18 H18C 109.5
C13 C19 H19A 109.5
C13 C19 H19B 109.5
H19A C19 H19B 109.5
C13 C19 H19C 109.5
H19A C19 H19C 109.5
H19B C19 H19C 109.5
O4 C20 O5 123.9(6)
O4 C20 C10 126.1(6)
O5 C20 C10 110.0(6)
O5 C21 H21A 109.5
O5 C21 H21B 109.5
H21A C21 H21B 109.5
O5 C21 H21C 109.5
H21A C21 H21C 109.5
H21B C21 H21C 109.5
C20 O5 C21 116.3(6)
O1A C1A C2A 121.9(7)
O1A C1A C10A 120.5(6)
C2A C1A C10A 117.4(6)
C3A C2A C1A 115.1(7)
C3A C2A H2A1 108.5
C1A C2A H2A1 108.5
C3A C2A H2A2 108.5
C1A C2A H2A2 108.5
H2A1 C2A H2A2 107.5
C2A C3A C4A 111.0(7)
C2A C3A H3A1 109.4
C4A C3A H3A1 109.4
C2A C3A H3A2 109.4
C4A C3A H3A2 109.4
H3A1 C3A H3A2 108.0
C3A C4A C5A 111.5(6)
C3A C4A H4A1 109.3
C5A C4A H4A1 109.3
C3A C4A H4A2 109.3
C5A C4A H4A2 109.3
H4A1 C4A H4A2 108.0
C10A C5A C4A 114.2(6)
C10A C5A C6A 113.1(5)
C4A C5A C6A 109.9(6)
C10A C5A H5A 106.4
C4A C5A H5A 106.4
C6A C5A H5A 106.4
C7A C6A C5A 115.5(6)
C7A C6A H6A1 108.4
C5A C6A H6A1 108.4
C7A C6A H6A2 108.4
C5A C6A H6A2 108.4
H6A1 C6A H6A2 107.5
O2A C7A C8A 124.4(7)
O2A C7A C6A 119.5(6)
C8A C7A C6A 116.1(6)
C7A C8A C18A 106.2(5)
C7A C8A C14A 116.9(5)
C18A C8A C14A 104.8(5)
C7A C8A C9A 106.9(5)
C18A C8A C9A 113.0(5)
C14A C8A C9A 109.2(5)
C11A C9A C10A 112.8(5)
C11A C9A C8A 107.5(5)
C10A C9A C8A 113.7(5)
C11A C9A H9A 107.5
C10A C9A H9A 107.5
C8A C9A H9A 107.5
C5A C10A C9A 113.4(5)
C5A C10A C1A 113.0(5)
C9A C10A C1A 112.5(5)
C5A C10A C20A 107.2(5)
C9A C10A C20A 106.3(5)
C1A C10A C20A 103.5(5)
C12A C11A C9A 111.0(6)
C12A C11A H11C 109.4
C9A C11A H11C 109.4
C12A C11A H11D 109.4
C9A C11A H11D 109.4
H11C C11A H11D 108.0
C11A C12A C13A 114.1(6)
C11A C12A H12C 108.7
C13A C12A H12C 108.7
C11A C12A H12D 108.7
C13A C12A H12D 108.7
H12C C12A H12D 107.6
C17A C13A C19A 108.8(6)
C17A C13A C12A 114.5(6)
C19A C13A C12A 108.0(6)
C17A C13A C14A 104.3(5)
C19A C13A C14A 109.5(6)
C12A C13A C14A 111.7(5)
C8A C14A C15A 115.1(5)
C8A C14A C13A 119.1(5)
C15A C14A C13A 101.3(5)
C8A C14A H14A 106.9
C15A C14A H14A 106.9
C13A C14A H14A 106.9
C16A C15A C14A 106.2(6)
C16A C15A H15C 110.5
C14A C15A H15C 110.5
C16A C15A H15D 110.5
C14A C15A H15D 110.5
H15C C15A H15D 108.7
O3A C16A C15A 126.4(7)
O3A C16A C17A 124.3(7)
C15A C16A C17A 109.1(6)
C16A C17A C13A 104.9(6)
C16A C17A H17C 110.8
C13A C17A H17C 110.8
C16A C17A H17D 110.8
C13A C17A H17D 110.8
H17C C17A H17D 108.8
C8A C18A H18D 109.5
C8A C18A H18E 109.5
H18D C18A H18E 109.5
C8A C18A H18F 109.5
H18D C18A H18F 109.5
H18E C18A H18F 109.5
C13A C19A H19D 109.5
C13A C19A H19E 109.5
H19D C19A H19E 109.5
C13A C19A H19F 109.5
H19D C19A H19F 109.5
H19E C19A H19F 109.5
O4A C20A O5A 126.9(7)
O4A C20A C10A 123.0(7)
O5A C20A C10A 110.0(6)
O5A C21A H21D 109.5
O5A C21A H21E 109.5
H21D C21A H21E 109.5
O5A C21A H21F 109.5
H21D C21A H21F 109.5
H21E C21A H21F 109.5
C20A O5A C21A 114.4(6)
O1B C1B C2B 121.0(7)
O1B C1B C10B 120.6(6)
C2B C1B C10B 117.9(6)
C1B C2B C3B 114.6(6)
C1B C2B H2B1 108.6
C3B C2B H2B1 108.6
C1B C2B H2B2 108.6
C3B C2B H2B2 108.6
H2B1 C2B H2B2 107.6
C4B C3B C2B 109.6(6)
C4B C3B H3B1 109.7
C2B C3B H3B1 109.7
C4B C3B H3B2 109.7
C2B C3B H3B2 109.7
H3B1 C3B H3B2 108.2
C5B C4B C3B 112.2(6)
C5B C4B H4B1 109.2
C3B C4B H4B1 109.2
C5B C4B H4B2 109.2
C3B C4B H4B2 109.2
H4B1 C4B H4B2 107.9
C4B C5B C6B 110.1(5)
C4B C5B C10B 113.0(6)
C6B C5B C10B 113.2(5)
C4B C5B H5B 106.7
C6B C5B H5B 106.7
C10B C5B H5B 106.7
C7B C6B C5B 116.3(5)
C7B C6B H6B1 108.2
C5B C6B H6B1 108.2
C7B C6B H6B2 108.2
C5B C6B H6B2 108.2
H6B1 C6B H6B2 107.4
O2B C7B C6B 121.4(6)
O2B C7B C8B 122.6(6)
C6B C7B C8B 116.0(6)
C7B C8B C14B 117.4(5)
C7B C8B C18B 104.5(5)
C14B C8B C18B 105.9(5)
C7B C8B C9B 105.6(5)
C14B C8B C9B 110.3(5)
C18B C8B C9B 113.2(5)
C11B C9B C10B 112.0(5)
C11B C9B C8B 107.5(5)
C10B C9B C8B 115.7(5)
C11B C9B H9B 107.0
C10B C9B H9B 107.0
C8B C9B H9B 107.0
C20B C10B C5B 107.9(5)
C20B C10B C9B 108.4(5)
C5B C10B C9B 111.7(5)
C20B C10B C1B 103.7(5)
C5B C10B C1B 113.2(5)
C9B C10B C1B 111.5(5)
C12B C11B C9B 111.4(5)
C12B C11B H11E 109.3
C9B C11B H11E 109.3
C12B C11B H11F 109.3
C9B C11B H11F 109.3
H11E C11B H11F 108.0
C11B C12B C13B 114.8(6)
C11B C12B H12E 108.6
C13B C12B H12E 108.6
C11B C12B H12F 108.6
C13B C12B H12F 108.6
H12E C12B H12F 107.5
C12B C13B C19B 108.8(6)
C12B C13B C17B 113.7(6)
C19B C13B C17B 107.5(6)
C12B C13B C14B 114.5(5)
C19B C13B C14B 109.2(6)
C17B C13B C14B 102.9(5)
C15B C14B C8B 115.4(5)
C15B C14B C13B 103.8(5)
C8B C14B C13B 117.8(5)
C15B C14B H14B 106.3
C8B C14B H14B 106.3
C13B C14B H14B 106.3
C16B C15B C14B 104.8(5)
C16B C15B H15E 110.8
C14B C15B H15E 110.8
C16B C15B H15F 110.8
C14B C15B H15F 110.8
H15E C15B H15F 108.9
O3B C16B C17B 125.0(7)
O3B C16B C15B 124.7(7)
C17B C16B C15B 110.2(6)
C16B C17B C13B 104.7(6)
C16B C17B H17E 110.8
C13B C17B H17E 110.8
C16B C17B H17F 110.8
C13B C17B H17F 110.8
H17E C17B H17F 108.9
C8B C18B H18G 109.5
C8B C18B H18H 109.5
H18G C18B H18H 109.5
C8B C18B H18I 109.5
H18G C18B H18I 109.5
H18H C18B H18I 109.5
C13B C19B H19G 109.5
C13B C19B H19H 109.5
H19G C19B H19H 109.5
C13B C19B H19I 109.5
H19G C19B H19I 109.5
H19H C19B H19I 109.5
O4B C20B O5B 122.6(7)
O4B C20B C10B 126.6(7)
O5B C20B C10B 110.8(6)
O5B C21B H21G 109.5
O5B C21B H21H 109.5
H21G C21B H21H 109.5
O5B C21B H21I 109.5
H21G C21B H21I 109.5
H21H C21B H21I 109.5
C20B O5B C21B 116.1(6)
O1C C1C C2C 120.7(7)
O1C C1C C10C 121.0(6)
C2C C1C C10C 118.3(6)
C1C C2C C3C 113.0(6)
C1C C2C H2C1 109.0
C3C C2C H2C1 109.0
C1C C2C H2C2 109.0
C3C C2C H2C2 109.0
H2C1 C2C H2C2 107.8
C4C C3C C2C 108.7(6)
C4C C3C H3C1 109.9
C2C C3C H3C1 109.9
C4C C3C H3C2 109.9
C2C C3C H3C2 109.9
H3C1 C3C H3C2 108.3
C5C C4C C3C 112.3(6)
C5C C4C H4C1 109.1
C3C C4C H4C1 109.1
C5C C4C H4C2 109.1
C3C C4C H4C2 109.1
H4C1 C4C H4C2 107.9
C4C C5C C6C 112.6(6)
C4C C5C C10C 111.0(6)
C6C C5C C10C 113.3(5)
C4C C5C H5C 106.4
C6C C5C H5C 106.4
C10C C5C H5C 106.4
C7C C6C C5C 117.1(6)
C7C C6C H6C1 108.0
C5C C6C H6C1 108.0
C7C C6C H6C2 108.0
C5C C6C H6C2 108.0
H6C1 C6C H6C2 107.3
O2C C7C C6C 121.0(6)
O2C C7C C8C 124.5(7)
C6C C7C C8C 114.6(6)
C9C C8C C7C 106.7(5)
C9C C8C C18C 114.0(5)
C7C C8C C18C 105.9(5)
C9C C8C C14C 109.9(5)
C7C C8C C14C 115.5(5)
C18C C8C C14C 104.9(5)
C11C C9C C8C 109.7(5)
C11C C9C C10C 110.9(5)
C8C C9C C10C 115.5(5)
C11C C9C H9C 106.8
C8C C9C H9C 106.8
C10C C9C H9C 106.8
C20C C10C C1C 104.8(5)
C20C C10C C9C 108.3(5)
C1C C10C C9C 112.1(5)
C20C C10C C5C 107.4(6)
C1C C10C C5C 112.9(5)
C9C C10C C5C 110.9(5)
C12C C11C C9C 109.3(6)
C12C C11C H11G 109.8
C9C C11C H11G 109.8
C12C C11C H11H 109.8
C9C C11C H11H 109.8
H11G C11C H11H 108.3
C11C C12C C13C 117.4(6)
C11C C12C H12G 107.9
C13C C12C H12G 107.9
C11C C12C H12H 107.9
C13C C12C H12H 107.9
H12G C12C H12H 107.2
C12C C13C C19C 109.6(6)
C12C C13C C17C 113.7(6)
C19C C13C C17C 108.2(6)
C12C C13C C14C 111.5(6)
C19C C13C C14C 110.0(6)
C17C C13C C14C 103.7(5)
C15C C14C C8C 115.7(5)
C15C C14C C13C 101.7(5)
C8C C14C C13C 119.2(5)
C15C C14C H14C 106.5
C8C C14C H14C 106.5
C13C C14C H14C 106.5
C16C C15C C14C 106.8(6)
C16C C15C H15G 110.4
C14C C15C H15G 110.4
C16C C15C H15H 110.4
C14C C15C H15H 110.4
H15G C15C H15H 108.6
O3C C16C C15C 126.3(8)
O3C C16C C17C 125.0(8)
C15C C16C C17C 108.6(6)
C16C C17C C13C 105.1(6)
C16C C17C H17G 110.7
C13C C17C H17G 110.7
C16C C17C H17H 110.7
C13C C17C H17H 110.7
H17G C17C H17H 108.8
C8C C18C H18J 109.5
C8C C18C H18K 109.5
H18J C18C H18K 109.5
C8C C18C H18L 109.5
H18J C18C H18L 109.5
H18K C18C H18L 109.5
C13C C19C H19J 109.5
C13C C19C H19K 109.5
H19J C19C H19K 109.5
C13C C19C H19L 109.5
H19J C19C H19L 109.5
H19K C19C H19L 109.5
O4C C20C O5C 123.7(7)
O4C C20C C10C 126.4(7)
O5C C20C C10C 110.0(6)
O5C C21C H21J 109.5
O5C C21C H21K 109.5
H21J C21C H21K 109.5
O5C C21C H21L 109.5
H21J C21C H21L 109.5
H21K C21C H21L 109.5
C20C O5C C21C 115.4(6)

loop_
_geom_bond_atom_site_label_1
_geom_bond_atom_site_label_2
_geom_bond_distance
C1 O1 1.193(7)
C1 C2 1.515(10)
C1 C10 1.542(9)
C2 C3 1.544(10)
C2 H2A 0.9700
C2 H2B 0.9700
C3 C4 1.491(10)
C3 H3A 0.9700
C3 H3B 0.9700
C4 C5 1.530(10)
C4 H4A 0.9700
C4 H4B 0.9700
C5 C6 1.546(9)
C5 C10 1.549(9)
C5 H5 0.9800
C6 C7 1.496(9)
C6 H6A 0.9700
C6 H6B 0.9700
C7 O2 1.228(7)
C7 C8 1.519(8)
C8 C18 1.545(9)
C8 C14 1.547(8)
C8 C9 1.562(8)
C9 C11 1.533(8)
C9 C10 1.565(8)
C9 H9 0.9800
C10 C20 1.538(8)
C11 C12 1.518(9)
C11 H11A 0.9700
C11 H11B 0.9700
C12 C13 1.530(8)
C12 H12A 0.9700
C12 H12B 0.9700
C13 C19 1.525(10)
C13 C17 1.541(10)
C13 C14 1.563(9)
C14 C15 1.548(8)
C14 H14 0.9800
C15 C16 1.490(9)
C15 H15A 0.9700
C15 H15B 0.9700
C16 O3 1.214(8)
C16 C17 1.515(9)
C17 H17A 0.9700
C17 H17B 0.9700
C18 H18A 0.9600
C18 H18B 0.9600
C18 H18C 0.9600
C19 H19A 0.9600
C19 H19B 0.9600
C19 H19C 0.9600
C20 O4 1.184(7)
C20 O5 1.325(8)
C21 O5 1.475(8)
C21 H21A 0.9600
C21 H21B 0.9600
C21 H21C 0.9600
C1A O1A 1.205(7)
C1A C2A 1.478(10)
C1A C10A 1.552(9)
C2A C3A 1.476(11)
C2A H2A1 0.9700
C2A H2A2 0.9700
C3A C4A 1.526(11)
C3A H3A1 0.9700
C3A H3A2 0.9700
C4A C5A 1.529(10)
C4A H4A1 0.9700
C4A H4A2 0.9700
C5A C10A 1.523(9)
C5A C6A 1.534(9)
C5A H5A 0.9800
C6A C7A 1.508(9)
C6A H6A1 0.9700
C6A H6A2 0.9700
C7A O2A 1.216(7)
C7A C8A 1.505(9)
C8A C18A 1.546(9)
C8A C14A 1.552(8)
C8A C9A 1.571(8)
C9A C11A 1.534(9)
C9A C10A 1.550(8)
C9A H9A 0.9800
C10A C20A 1.594(9)
C11A C12A 1.499(9)
C11A H11C 0.9700
C11A H11D 0.9700
C12A C13A 1.533(9)
C12A H12C 0.9700
C12A H12D 0.9700
C13A C17A 1.521(9)
C13A C19A 1.525(10)
C13A C14A 1.576(9)
C14A C15A 1.558(9)
C14A H14A 0.9800
C15A C16A 1.490(10)
C15A H15C 0.9700
C15A H15D 0.9700
C16A O3A 1.205(8)
C16A C17A 1.524(10)
C17A H17C 0.9700
C17A H17D 0.9700
C18A H18D 0.9600
C18A H18E 0.9600
C18A H18F 0.9600
C19A H19D 0.9600
C19A H19E 0.9600
C19A H19F 0.9600
C20A O4A 1.180(7)
C20A O5A 1.310(8)
C21A O5A 1.484(8)
C21A H21D 0.9600
C21A H21E 0.9600
C21A H21F 0.9600
C1B O1B 1.204(7)
C1B C2B 1.487(10)
C1B C10B 1.559(9)
C2B C3B 1.540(10)
C2B H2B1 0.9700
C2B H2B2 0.9700
C3B C4B 1.519(10)
C3B H3B1 0.9700
C3B H3B2 0.9700
C4B C5B 1.524(9)
C4B H4B1 0.9700
C4B H4B2 0.9700
C5B C6B 1.538(9)
C5B C10B 1.540(8)
C5B H5B 0.9800
C6B C7B 1.491(9)
C6B H6B1 0.9700
C6B H6B2 0.9700
C7B O2B 1.208(7)
C7B C8B 1.524(8)
C8B C14B 1.543(8)
C8B C18B 1.560(8)
C8B C9B 1.570(8)
C9B C11B 1.531(8)
C9B C10B 1.543(8)
C9B H9B 0.9800
C10B C20B 1.527(9)
C11B C12B 1.507(9)
C11B H11E 0.9700
C11B H11F 0.9700
C12B C13B 1.519(9)
C12B H12E 0.9700
C12B H12F 0.9700
C13B C19B 1.530(9)
C13B C17B 1.551(9)
C13B C14B 1.549(9)
C14B C15B 1.532(9)
C14B H14B 0.9800
C15B C16B 1.503(9)
C15B H15E 0.9700
C15B H15F 0.9700
C16B O3B 1.213(8)
C16B C17B 1.487(10)
C17B H17E 0.9700
C17B H17F 0.9700
C18B H18G 0.9600
C18B H18H 0.9600
C18B H18I 0.9600
C19B H19G 0.9600
C19B H19H 0.9600
C19B H19I 0.9600
C20B O4B 1.178(7)
C20B O5B 1.341(8)
C21B O5B 1.453(9)
C21B H21G 0.9600
C21B H21H 0.9600
C21B H21I 0.9600
C1C O1C 1.216(7)
C1C C2C 1.487(9)
C1C C10C 1.546(9)
C2C C3C 1.548(11)
C2C H2C1 0.9700
C2C H2C2 0.9700
C3C C4C 1.521(11)
C3C H3C1 0.9700
C3C H3C2 0.9700
C4C C5C 1.514(10)
C4C H4C1 0.9700
C4C H4C2 0.9700
C5C C6C 1.510(9)
C5C C10C 1.578(9)
C5C H5C 0.9800
C6C C7C 1.496(9)
C6C H6C1 0.9700
C6C H6C2 0.9700
C7C O2C 1.195(7)
C7C C8C 1.547(8)
C8C C9C 1.538(8)
C8C C18C 1.553(9)
C8C C14C 1.549(9)
C9C C11C 1.536(9)
C9C C10C 1.574(8)
C9C H9C 0.9800
C10C C20C 1.535(9)
C11C C12C 1.499(9)
C11C H11G 0.9700
C11C H11H 0.9700
C12C C13C 1.500(9)
C12C H12G 0.9700
C12C H12H 0.9700
C13C C19C 1.530(9)
C13C C17C 1.543(9)
C13C C14C 1.570(9)
C14C C15C 1.539(9)
C14C H14C 0.9800
C15C C16C 1.502(10)
C15C H15G 0.9700
C15C H15H 0.9700
C16C O3C 1.206(8)
C16C C17C 1.509(10)
C17C H17G 0.9700
C17C H17H 0.9700
C18C H18J 0.9600
C18C H18K 0.9600
C18C H18L 0.9600
C19C H19J 0.9600
C19C H19K 0.9600
C19C H19L 0.9600
C20C O4C 1.181(8)
C20C O5C 1.343(8)
C21C O5C 1.474(8)
C21C H21J 0.9600
C21C H21K 0.9600
C21C H21L 0.9600

loop_
_geom_torsion_atom_site_label_1
_geom_torsion_atom_site_label_2
_geom_torsion_atom_site_label_3
_geom_torsion_atom_site_label_4
_geom_torsion
O1 C1 C2 C3 -147.1(7)
C10 C1 C2 C3 36.4(8)
C1 C2 C3 C4 -49.6(8)
C2 C3 C4 C5 60.9(8)
C3 C4 C5 C6 69.8(8)
C3 C4 C5 C10 -58.1(8)
C4 C5 C6 C7 -168.5(6)
C10 C5 C6 C7 -41.7(8)
C5 C6 C7 O2 -131.6(6)
C5 C6 C7 C8 49.9(8)
O2 C7 C8 C18 -112.1(7)
C6 C7 C8 C18 66.3(7)
O2 C7 C8 C14 4.7(9)
C6 C7 C8 C14 -176.8(5)
O2 C7 C8 C9 126.9(6)
C6 C7 C8 C9 -54.7(7)
C7 C8 C9 C11 -68.2(6)
C18 C8 C9 C11 176.7(5)
C14 C8 C9 C11 59.0(6)
C7 C8 C9 C10 57.0(7)
C18 C8 C9 C10 -58.0(7)
C14 C8 C9 C10 -175.7(5)
O1 C1 C10 C20 -91.4(7)
C2 C1 C10 C20 85.0(7)
O1 C1 C10 C5 150.9(6)
C2 C1 C10 C5 -32.6(8)
O1 C1 C10 C9 24.2(8)
C2 C1 C10 C9 -159.3(5)
C4 C5 C10 C20 -72.9(7)
C6 C5 C10 C20 160.6(5)
C4 C5 C10 C1 42.1(7)
C6 C5 C10 C1 -84.4(7)
C4 C5 C10 C9 168.8(5)
C6 C5 C10 C9 42.3(7)
C11 C9 C10 C20 -47.9(7)
C8 C9 C10 C20 -171.4(5)
C11 C9 C10 C1 -160.8(5)
C8 C9 C10 C1 75.8(6)
C11 C9 C10 C5 70.6(6)
C8 C9 C10 C5 -52.9(7)
C8 C9 C11 C12 -66.5(6)
C10 C9 C11 C12 166.0(5)
C9 C11 C12 C13 56.0(8)
C11 C12 C13 C19 -158.4(6)
C11 C12 C13 C17 81.0(7)
C11 C12 C13 C14 -38.0(9)
C7 C8 C14 C15 -44.2(7)
C18 C8 C14 C15 72.4(6)
C9 C8 C14 C15 -164.7(5)
C7 C8 C14 C13 75.8(7)
C18 C8 C14 C13 -167.6(5)
C9 C8 C14 C13 -44.7(7)
C19 C13 C14 C15 -80.0(6)
C12 C13 C14 C15 160.0(6)
C17 C13 C14 C15 35.6(6)
C19 C13 C14 C8 154.0(6)
C12 C13 C14 C8 33.9(8)
C17 C13 C14 C8 -90.4(6)
C8 C14 C15 C16 101.6(6)
C13 C14 C15 C16 -27.1(7)
C14 C15 C16 O3 -173.5(7)
C14 C15 C16 C17 8.3(8)
O3 C16 C17 C13 -163.7(7)
C15 C16 C17 C13 14.5(8)
C19 C13 C17 C16 84.3(7)
C12 C13 C17 C16 -155.4(6)
C14 C13 C17 C16 -31.3(7)
C1 C10 C20 O4 -124.9(7)
C5 C10 C20 O4 -3.0(9)
C9 C10 C20 O4 117.3(7)
C1 C10 C20 O5 56.3(7)
C5 C10 C20 O5 178.2(5)
C9 C10 C20 O5 -61.5(7)
O4 C20 O5 C21 4.8(10)
C10 C20 O5 C21 -176.4(6)
O1A C1A C2A C3A 142.3(7)
C10A C1A C2A C3A -41.8(9)
C1A C2A C3A C4A 52.6(9)
C2A C3A C4A C5A -57.6(9)
C3A C4A C5A C10A 52.3(9)
C3A C4A C5A C6A -76.0(8)
C10A C5A C6A C7A 41.3(9)
C4A C5A C6A C7A 170.2(6)
C5A C6A C7A O2A 131.1(6)
C5A C6A C7A C8A -49.5(8)
O2A C7A C8A C18A 112.6(7)
C6A C7A C8A C18A -66.7(7)
O2A C7A C8A C14A -3.8(9)
C6A C7A C8A C14A 176.8(5)
O2A C7A C8A C9A -126.5(6)
C6A C7A C8A C9A 54.2(7)
C7A C8A C9A C11A 70.2(6)
C18A C8A C9A C11A -173.3(6)
C14A C8A C9A C11A -57.2(6)
C7A C8A C9A C10A -55.4(7)
C18A C8A C9A C10A 61.1(7)
C14A C8A C9A C10A 177.3(5)
C4A C5A C10A C9A -169.5(6)
C6A C5A C10A C9A -42.9(8)
C4A C5A C10A C1A -39.9(8)
C6A C5A C10A C1A 86.8(7)
C4A C5A C10A C20A 73.5(7)
C6A C5A C10A C20A -159.8(6)
C11A C9A C10A C5A -70.7(7)
C8A C9A C10A C5A 52.0(7)
C11A C9A C10A C1A 159.4(5)
C8A C9A C10A C1A -77.9(6)
C11A C9A C10A C20A 46.8(7)
C8A C9A C10A C20A 169.6(5)
O1A C1A C10A C5A -149.5(6)
C2A C1A C10A C5A 34.6(8)
O1A C1A C10A C9A -19.4(8)
C2A C1A C10A C9A 164.7(6)
O1A C1A C10A C20A 94.8(7)
C2A C1A C10A C20A -81.1(7)
C10A C9A C11A C12A -166.3(5)
C8A C9A C11A C12A 67.5(7)
C9A C11A C12A C13A -60.1(7)
C11A C12A C13A C17A -77.2(7)
C11A C12A C13A C19A 161.5(6)
C11A C12A C13A C14A 41.0(8)
C7A C8A C14A C15A 42.5(8)
C18A C8A C14A C15A -74.8(7)
C9A C8A C14A C15A 163.9(5)
C7A C8A C14A C13A -78.0(7)
C18A C8A C14A C13A 164.7(6)
C9A C8A C14A C13A 43.4(7)
C17A C13A C14A C8A 89.6(7)
C19A C13A C14A C8A -154.1(6)
C12A C13A C14A C8A -34.5(8)
C17A C13A C14A C15A -37.7(6)
C19A C13A C14A C15A 78.6(6)
C12A C13A C14A C15A -161.8(6)
C8A C14A C15A C16A -99.6(7)
C13A C14A C15A C16A 30.3(7)
C14A C15A C16A O3A 170.8(7)
C14A C15A C16A C17A -12.0(8)
O3A C16A C17A C13A 165.1(7)
C15A C16A C17A C13A -12.2(8)
C19A C13A C17A C16A -85.6(7)
C12A C13A C17A C16A 153.5(6)
C14A C13A C17A C16A 31.1(7)
C5A C10A C20A O4A 3.4(9)
C9A C10A C20A O4A -118.2(7)
C1A C10A C20A O4A 123.1(7)
C5A C10A C20A O5A -178.4(6)
C9A C10A C20A O5A 60.0(7)
C1A C10A C20A O5A -58.7(7)
O4A C20A O5A C21A 2.5(11)
C10A C20A O5A C21A -175.6(5)
O1B C1B C2B C3B 148.0(7)
C10B C1B C2B C3B -39.8(9)
C1B C2B C3B C4B 51.3(8)
C2B C3B C4B C5B -59.8(8)
C3B C4B C5B C6B -71.5(7)
C3B C4B C5B C10B 56.2(8)
C4B C5B C6B C7B 169.2(6)
C10B C5B C6B C7B 41.7(8)
C5B C6B C7B O2B 131.0(7)
C5B C6B C7B C8B -49.6(8)
O2B C7B C8B C14B -3.7(9)
C6B C7B C8B C14B 176.9(5)
O2B C7B C8B C18B 113.2(7)
C6B C7B C8B C18B -66.2(7)
O2B C7B C8B C9B -127.1(6)
C6B C7B C8B C9B 53.5(7)
C7B C8B C9B C11B 69.8(6)
C14B C8B C9B C11B -58.0(6)
C18B C8B C9B C11B -176.4(5)
C7B C8B C9B C10B -56.2(6)
C14B C8B C9B C10B 175.9(5)
C18B C8B C9B C10B 57.5(7)
C4B C5B C10B C20B 72.7(7)
C6B C5B C10B C20B -161.3(5)
C4B C5B C10B C9B -168.3(5)
C6B C5B C10B C9B -42.3(7)
C4B C5B C10B C1B -41.5(7)
C6B C5B C10B C1B 84.6(7)
C11B C9B C10B C20B 47.8(7)
C8B C9B C10B C20B 171.5(5)
C11B C9B C10B C5B -70.9(6)
C8B C9B C10B C5B 52.9(7)
C11B C9B C10B C1B 161.3(5)
C8B C9B C10B C1B -74.9(6)
O1B C1B C10B C20B 89.9(7)
C2B C1B C10B C20B -82.3(7)
O1B C1B C10B C5B -153.5(6)
C2B C1B C10B C5B 34.4(8)
O1B C1B C10B C9B -26.5(9)
C2B C1B C10B C9B 161.3(6)
C10B C9B C11B C12B -166.6(5)
C8B C9B C11B C12B 65.2(6)
C9B C11B C12B C13B -55.1(8)
C11B C12B C13B C19B 159.1(6)
C11B C12B C13B C17B -81.1(7)
C11B C12B C13B C14B 36.7(9)
C7B C8B C14B C15B 45.4(7)
C18B C8B C14B C15B -70.8(6)
C9B C8B C14B C15B 166.4(5)
C7B C8B C14B C13B -77.9(7)
C18B C8B C14B C13B 165.9(5)
C9B C8B C14B C13B 43.1(7)
C12B C13B C14B C15B -160.9(6)
C19B C13B C14B C15B 76.9(7)
C17B C13B C14B C15B -37.1(6)
C12B C13B C14B C8B -31.9(8)
C19B C13B C14B C8B -154.2(6)
C17B C13B C14B C8B 91.9(6)
C8B C14B C15B C16B -100.9(6)
C13B C14B C15B C16B 29.5(7)
C14B C15B C16B O3B 174.2(7)
C14B C15B C16B C17B -10.4(8)
O3B C16B C17B C13B 162.5(7)
C15B C16B C17B C13B -12.9(8)
C12B C13B C17B C16B 155.0(6)
C19B C13B C17B C16B -84.5(7)
C14B C13B C17B C16B 30.7(7)
C5B C10B C20B O4B 3.0(10)
C9B C10B C20B O4B -118.0(8)
C1B C10B C20B O4B 123.4(8)
C5B C10B C20B O5B -177.6(5)
C9B C10B C20B O5B 61.4(7)
C1B C10B C20B O5B -57.2(7)
O4B C20B O5B C21B -3.0(11)
C10B C20B O5B C21B 177.5(6)
O1C C1C C2C C3C 141.0(7)
C10C C1C C2C C3C -42.9(9)
C1C C2C C3C C4C 53.8(8)
C2C C3C C4C C5C -63.0(8)
C3C C4C C5C C6C -70.4(8)
C3C C4C C5C C10C 57.9(8)
C4C C5C C6C C7C 169.9(6)
C10C C5C C6C C7C 42.9(9)
C5C C6C C7C O2C 129.4(7)
C5C C6C C7C C8C -50.8(8)
O2C C7C C8C C9C -125.7(7)
C6C C7C C8C C9C 54.5(7)
O2C C7C C8C C18C 112.5(7)
C6C C7C C8C C18C -67.3(7)
O2C C7C C8C C14C -3.2(9)
C6C C7C C8C C14C 177.0(6)
C7C C8C C9C C11C 69.7(6)
C18C C8C C9C C11C -173.7(5)
C14C C8C C9C C11C -56.3(7)
C7C C8C C9C C10C -56.5(7)
C18C C8C C9C C10C 60.1(7)
C14C C8C C9C C10C 177.5(5)
O1C C1C C10C C20C 96.3(8)
C2C C1C C10C C20C -79.8(7)
O1C C1C C10C C9C -20.9(9)
C2C C1C C10C C9C 163.0(6)
O1C C1C C10C C5C -147.1(7)
C2C C1C C10C C5C 36.9(8)
C11C C9C C10C C20C 43.6(7)
C8C C9C C10C C20C 169.2(5)
C11C C9C C10C C1C 158.8(5)
C8C C9C C10C C1C -75.7(7)
C11C C9C C10C C5C -74.0(6)
C8C C9C C10C C5C 51.5(7)
C4C C5C C10C C20C 72.5(7)
C6C C5C C10C C20C -159.6(6)
C4C C5C C10C C1C -42.6(8)
C6C C5C C10C C1C 85.3(7)
C4C C5C C10C C9C -169.4(6)
C6C C5C C10C C9C -41.5(7)
C8C C9C C11C C12C 64.4(7)
C10C C9C C11C C12C -166.8(5)
C9C C11C C12C C13C -57.0(8)
C11C C12C C13C C19C 161.3(6)
C11C C12C C13C C17C -77.5(8)
C11C C12C C13C C14C 39.3(8)
C9C C8C C14C C15C 163.0(5)
C7C C8C C14C C15C 42.3(8)
C18C C8C C14C C15C -74.0(7)
C9C C8C C14C C13C 41.3(7)
C7C C8C C14C C13C -79.5(7)
C18C C8C C14C C13C 164.3(5)
C12C C13C C14C C15C -160.2(6)
C19C C13C C14C C15C 78.1(6)
C17C C13C C14C C15C -37.4(6)
C12C C13C C14C C8C -31.7(8)
C19C C13C C14C C8C -153.4(6)
C17C C13C C14C C8C 91.1(7)
C8C C14C C15C C16C -100.2(7)
C13C C14C C15C C16C 30.5(7)
C14C C15C C16C O3C 171.3(7)
C14C C15C C16C C17C -12.1(8)
O3C C16C C17C C13C 164.6(7)
C15C C16C C17C C13C -12.1(7)
C12C C13C C17C C16C 152.1(6)
C19C C13C C17C C16C -85.9(7)
C14C C13C C17C C16C 30.9(7)
C1C C10C C20C O4C 121.8(8)
C9C C10C C20C O4C -118.4(8)
C5C C10C C20C O4C 1.5(10)
C1C C10C C20C O5C -58.3(7)
C9C C10C C20C O5C 61.6(7)
C5C C10C C20C O5C -178.6(6)
O4C C20C O5C C21C 4.7(10)
C10C C20C O5C C21C -175.2(6)

loop_
_cod_related_entry_id
_cod_related_entry_database
_cod_related_entry_code
1 ChemSpider 4142811
